data_2108567
loop_
_publ_author_name
'Rekis, Toms'
'Sch\"onleber, Andreas'
'van Smaalen, Sander'

_publ_section_title
;
 On the puzzling case of sodium saccharinate 1.875-hydrate: structure
 description in (3+1)-dimensional superspace
;
_journal_coeditor_code DK5088SUP1
_journal_issue 1
_journal_name_full 'Acta Crystallographica Section B'
_journal_page_first
;
;
_journal_paper_doi 10.1107/S2052520619014938
_journal_volume 76
_journal_year 2020
_chemical_formula_sum 'C7 H4 N Na O4.875 S'
_chemical_formula_weight 235.2
_chemical_name_common 'Sodium Saccharinate 1.875-Hydrate'
_chemical_name_systematic
;
Sodium Saccharinate 1.875-Hydrate
;
_space_group_IT_number 15
_space_group_name_Hall '-C 2yac'
_space_group_name_H-M_alt 'C 1 2/n 1'
_space_group_ssg_name C2/c(0\b0)s0
_symmetry_cell_setting monoclinic
_cell_angle_alpha 90
_cell_angle_beta 93.4511(6)
_cell_angle_gamma 90
_cell_formula_units_Z 16
_cell_length_a 18.62120(10)
_cell_length_b 7.11555(5)
_cell_length_c 29.1642(2)
_cell_measurement_reflns_used 86894
_cell_measurement_temperature 95
_cell_measurement_theta_max 29.82
_cell_measurement_theta_min 2.82
_cell_modulation_dimension 1
_cell_volume 3857.25(4)
_diffrn_ambient_temperature 95
_diffrn_detector 'image plate'
_diffrn_measured_fraction_theta_full 0.98
_diffrn_measured_fraction_theta_max 0.98
_diffrn_measurement_device_type 'mar dtb diffractometer'
_diffrn_measurement_method '\f scans'
_diffrn_measurement_specimen_support 'glass fiber'
_diffrn_radiation_monochromator 'equatorial mounted graphite'
_diffrn_radiation_probe x-ray
_diffrn_radiation_source 'X-ray tube'
_diffrn_radiation_type 'Ag K\a'
_diffrn_radiation_wavelength 0.56089
_diffrn_reflns_av_R_equivalents 0.0856
_diffrn_reflns_av_unetI/netI 0.0416
_diffrn_reflns_limit_h_max 32
_diffrn_reflns_limit_h_min -32
_diffrn_reflns_limit_index_m_1_max 4
_diffrn_reflns_limit_index_m_1_min -3
_diffrn_reflns_limit_k_max 14
_diffrn_reflns_limit_k_min -15
_diffrn_reflns_limit_l_max 51
_diffrn_reflns_limit_l_min -51
_diffrn_reflns_number 651280
_diffrn_reflns_theta_full 29.12
_diffrn_reflns_theta_max 29.89
_diffrn_reflns_theta_min 2.84
_diffrn_source 'rotating-anode X-ray tube'
_exptl_absorpt_coefficient_mu 0.200
_exptl_absorpt_correction_T_max 1
_exptl_absorpt_correction_T_min 0.912
_exptl_absorpt_correction_type empirical
_exptl_absorpt_process_details
;
CrysAlisPro 1.171.39.46 (Rigaku Oxford Diffraction, 2018)
Empirical absorption correction using spherical harmonics,
 implemented in SCALE3 ABSPACK scaling algorithm.
;
_exptl_crystal_colour 'white translucent'
_exptl_crystal_density_diffrn 1.6613
_exptl_crystal_description prism
_exptl_crystal_F_000 1904
_exptl_crystal_size_max 0.45
_exptl_crystal_size_mid 0.35
_exptl_crystal_size_min 0.22
_refine_diff_density_max 0.48
_refine_diff_density_min -0.21
_refine_ls_extinction_method none
_refine_ls_goodness_of_fit_gt 2.17
_refine_ls_goodness_of_fit_ref 1.87
_refine_ls_hydrogen_treatment constr
_refine_ls_number_constraints 146
_refine_ls_number_parameters 1734
_refine_ls_number_reflns 88532
_refine_ls_number_restraints 0
_refine_ls_R_factor_all 0.0851
_refine_ls_R_factor_gt 0.0539
_refine_ls_shift/su_max 0.0064
_refine_ls_shift/su_mean 0.0001
_refine_ls_structure_factor_coef F
_refine_ls_weighting_details w=1/(\s^2^(F)+0.0001F^2^)
_refine_ls_weighting_scheme sigma
_refine_ls_wR_factor_gt 0.0618
_refine_ls_wR_factor_ref 0.0651
_reflns_number_gt 59317
_reflns_number_total 88532
_reflns_threshold_expression I>3\s(I)
_cod_data_source_file dk5088sup1.cif
_cod_data_source_block II
_cod_depositor_comments
;
The following automatic conversions were performed:

data item '_diffrn_radiation_probe' value 'X-ray' was changed to
'x-ray' in accordance with the
/home/data/users/saulius/crontab/automatic-downloads/rss-feeds/IUCr/lib/dictionaries/cif_core.dic
dictionary named 'cif_core.dic' version 2.4.2 last updated on
2011-04-26.

Automatic conversion script
Id: cif_fix_values 7556 2019-12-06 15:28:31Z antanas 
;
_cod_original_formula_sum 'C7 H4 N1 Na1 O4.875 S1'
_cod_database_code 2108567
_jana_cell_commen_supercell_matrix_1_1 1
_jana_cell_commen_supercell_matrix_1_2 0
_jana_cell_commen_supercell_matrix_1_3 0
_jana_cell_commen_supercell_matrix_2_1 0
_jana_cell_commen_supercell_matrix_2_2 4
_jana_cell_commen_supercell_matrix_2_3 0
_jana_cell_commen_supercell_matrix_3_1 0
_jana_cell_commen_supercell_matrix_3_2 0
_jana_cell_commen_supercell_matrix_3_3 1
_jana_cell_commen_t_section_1 0

loop_
_space_group_symop_id
_space_group_symop_operation_xyz
1 x,y,z
2 -x,y+0.5,-z+0.5
3 x+0.5,y+0.5,z
4 -x+0.5,y,-z+0.5
5 -x,-y,-z
6 x,-y+0.5,z+0.5
7 -x+0.5,-y+0.5,-z
8 x+0.5,-y,z+0.5

loop_
_space_group_symop_ssg_id
_space_group_symop_ssg_operation_algebraic
1 x1,x2,x3,x4
2 -x1,x2+1/2,-x3+1/2,x4+1/2
3 -x1,-x2,-x3,-x4
4 x1,-x2+1/2,x3+1/2,-x4+1/2
5 x1+1/2,x2+1/2,x3,x4
6 -x1+1/2,x2,-x3+1/2,x4+1/2
7 -x1+1/2,-x2+1/2,-x3,-x4
8 x1+1/2,-x2,x3+1/2,-x4+1/2

loop_
_atom_site_label
_atom_site_type_symbol
_atom_site_fract_x
_atom_site_fract_y
_atom_site_fract_z
_atom_site_adp_type
_atom_site_U_iso_or_equiv
_atom_site_site_symmetry_multiplicity
_atom_site_occupancy
_atom_site_calc_flag
S1a S -0.051378(6) 0.774301(19) 0.412309(4) Uani 0.01458(3) 8 1 d
O1a O -0.09281(2) 0.94098(6) 0.421285(15) Uani 0.02064(11) 8 1 d
O2a O -0.08111(2) 0.60253(6) 0.429721(14) Uani 0.02027(11) 8 1 d
O3a O 0.05950(2) 0.75096(6) 0.313632(14) Uani 0.01925(11) 8 1 d
N1a N -0.03675(2) 0.75623(7) 0.358753(16) Uani 0.01640(11) 8 1 d
C7a C 0.03458(3) 0.76565(7) 0.351979(18) Uani 0.01482(12) 8 1 d
S1b S -0.220778(9) 0.77689(3) 0.172867(7) Uani 0.01537(4) 8 0.875 d
S1b' S -0.20444(3) 0.68935(6) 0.174131(15) Uani 0.01307(9) 8 0.11045(10) d
S1b'' S -0.1799(2) 0.6783(5) 0.17754(13) Uani 0.01307(9) 8 0.01455(10) d
O1b O -0.26345(3) 0.61265(8) 0.17443(2) Uani 0.02211(16) 8 0.875 d
O1b' O -0.22205(16) 0.4934(4) 0.17836(10) Uani 0.0156(5) 8 0.11045(10) d
O1b'' O -0.2143(5) 0.8168(13) 0.2082(3) Uani 0.0156(5) 8 0.01455(10) d
O2b O -0.25533(3) 0.94392(8) 0.18655(2) Uani 0.02233(16) 8 0.875 d
O2b' O -0.25410(7) 0.81336(19) 0.19572(5) Uani 0.0227(4) 8 0.11045(10) d
O2b'' O -0.2151(17) 0.477(4) 0.1743(11) Uani 0.0227(4) 8 0.01455(10) d
O3b O -0.02813(3) 0.74498(8) 0.18734(2) Uani 0.01982(15) 8 0.875 d
O3b' O -0.01547(6) 0.8124(2) 0.16341(5) Uani 0.0241(4) 8 0.11045(10) d
O3b'' O -0.0021(5) 0.7148(16) 0.1345(4) Uani 0.0241(4) 8 0.01455(10) d
N1b N -0.14630(3) 0.74976(10) 0.20180(2) Uani 0.01764(16) 8 0.875 d
N1b' N -0.12252(8) 0.7257(2) 0.19314(5) Uani 0.0182(4) 8 0.11045(10) d
N1b'' N -0.0968(6) 0.6675(17) 0.1802(4) Uani 0.0182(4) 8 0.01455(10) d
C7b C -0.09133(4) 0.76035(10) 0.17387(3) Uani 0.01533(17) 8 0.875 d
C7b' C -0.08162(8) 0.7802(2) 0.15869(6) Uani 0.0159(4) 8 0.11045(10) d
C7b'' C -0.0675(6) 0.7180(19) 0.1400(5) Uani 0.0159(4) 8 0.01455(10) d
O28w O 0.09339(2) 0.51822(6) 0.221566(15) Uani 0.02104(15) 8 0.875 d
O28w' O 0.09339(2) 0.51822(6) 0.221566(15) Uani 0.0290(4) 8 0.11045(10) d
O28w'' O 0.0903(6) 0.5460(17) 0.2184(4) Uiso 0.025(2) 8 0.01455(10) d
O18w O -0.09530(2) 0.49866(6) 0.278892(14) Uani 0.0183(8) 8 0.75 d
O18w' O -0.09530(2) 0.49866(6) 0.278892(14) Uani 0.0182(2) 8 0.2209(2) d
O18w'' O -0.0988(6) 0.4812(17) 0.2782(5) Uani 0.026(2) 8 0.0291(2) d
O24w O 0.15022(3) 0.78020(7) 0.122161(17) Uani 0.02629(18) 8 0.875 d
O24w' O 0.15022(3) 0.78020(7) 0.122161(17) Uani 0.0236(4) 8 0.11045(10) d
O24w'' O 0.1474(5) 0.8363(15) 0.1213(4) Uiso 0.023(2) 8 0.01455(10) d
O23w O 0.23860(7) 0.8068(2) 0.27618(5) Uani 0.0174(3) 8 0.75 d
Na6 Na 0.19724(4) 0.81167(10) 0.19827(3) Uani 0.01728(18) 8 0.75 d
Na2 Na 0.00275(8) 0.7026(2) 0.25644(6) Uani 0.0236(4) 8 0.625 d
Na2' Na -0.10396(4) 0.76082(10) 0.28157(3) Uani 0.01800(19) 8 0.11045(10) d
Na2'' Na -0.0358(3) 0.7665(11) 0.2537(2) Uani 0.030(2) 8 0.01455(10) d
Na16' Na 0.13582(4) 0.68727(13) 0.26322(3) Uani 0.0218(2) 8 0.11045(10) d
Na16'' Na 0.1414(3) 0.8248(11) 0.2697(2) Uani 0.028(2) 8 0.01455(10) d
Na16 Na 0.15301(3) 0.76094(9) 0.27748(2) Uani 0.01699(16) 8 0.125 d
Na14' Na 0.09263(3) 0.97995(10) 0.15045(2) Uani 0.01633(18) 8 0.11045(10) d
Na14'' Na 0.1085(3) 0.5571(8) 0.14943(19) Uani 0.0163(14) 8 0.01455(10) d
Na14 Na 0.08910(3) 0.54926(9) 0.15799(2) Uani 0.01582(16) 8 0.125 d
C1a C 0.038545(17) 0.80383(3) 0.432924(13) Uani 0.0146(6) 8 1 d
C2a C 0.08073(2) 0.79595(3) 0.395629(18) Uani 0.0145(6) 8 1 d
C3a C 0.15420(3) 0.81753(3) 0.40100(2) Uani 0.0174(6) 8 1 d
C4a C 0.18437(3) 0.84743(3) 0.44511(2) Uani 0.0202(6) 8 1 d
C5a C 0.14191(3) 0.85537(3) 0.48268(2) Uani 0.0204(6) 8 1 d
C6a C 0.06753(3) 0.83349(3) 0.47718(2) Uani 0.0178(7) 8 1 d
H1c3a H 0.183631 0.812103 0.375114 Uani 0.0229(13) 8 1 d
H1c4a H 0.235503 0.862899 0.449754 Uani 0.0277(11) 8 1 d
H1c5a H 0.16413 0.876204 0.512811 Uani 0.0280(12) 8 1 d
H1c6a H 0.037736 0.838739 0.502892 Uani 0.0235(14) 8 1 d
C1b C -0.18765(3) 0.8071(2) 0.118756(15) Uani 0.0149(8) 8 0.875 d
C2b C -0.11370(4) 0.79418(19) 0.124733(15) Uani 0.0145(8) 8 0.875 d
C3b C -0.07090(4) 0.8153(4) 0.08822(3) Uani 0.0178(8) 8 0.875 d
C4b C -0.10457(4) 0.84994(19) 0.04526(2) Uani 0.0207(8) 8 0.875 d
C5b C -0.17904(4) 0.8629(2) 0.03922(2) Uani 0.0213(8) 8 0.875 d
C6b C -0.22229(4) 0.8415(4) 0.07623(3) Uani 0.0190(8) 8 0.875 d
H1c3b H -0.019473 0.806386 0.092301 Uani 0.0271(17) 8 0.875 d
H1c4b H -0.075889 0.865193 0.019243 Uani 0.0318(15) 8 0.875 d
H1c5b H -0.200952 0.886982 0.009156 Uani 0.0328(15) 8 0.875 d
H1c6b H -0.27375 0.850233 0.072429 Uani 0.0291(18) 8 0.875 d
C1c C -0.19477(6) 0.7565(3) 0.11664(3) Uani 0.0129(15) 8 0.11045(10) d
C2c C -0.12290(7) 0.7978(3) 0.11296(3) Uani 0.0127(15) 8 0.11045(10) d
C3c C -0.09788(7) 0.8585(6) 0.07205(4) Uani 0.0163(16) 8 0.11045(10) d
C4c C -0.14727(7) 0.8767(3) 0.03470(3) Uani 0.0204(15) 8 0.11045(10) d
C5c C -0.21965(7) 0.8351(3) 0.03839(3) Uani 0.0226(15) 8 0.11045(10) d
C6c C -0.24489(7) 0.7737(6) 0.07984(4) Uani 0.0187(16) 8 0.11045(10) d
H1c3c H -0.047928 0.887316 0.069414 Uani 0.019(3) 8 0.11045(10) d
H1c4c H -0.131139 0.918823 0.005781 Uani 0.024(3) 8 0.11045(10) d
H1c5c H -0.252669 0.848932 0.012034 Uani 0.029(3) 8 0.11045(10) d
H1c6c H -0.294756 0.744628 0.082744 Uani 0.023(3) 8 0.11045(10) d
C1d C -0.1910(4) 0.775(2) 0.11637(18) Uani 0.0129(15) 8 0.01455(10) d
C2d C -0.1234(4) 0.797(2) 0.10003(18) Uani 0.0127(15) 8 0.01455(10) d
C3d C -0.11505(18) 0.857(4) 0.0558(3) Uani 0.0163(16) 8 0.01455(10) d
C4d C -0.1768(4) 0.895(2) 0.02828(18) Uani 0.0204(15) 8 0.01455(10) d
C5d C -0.2448(4) 0.874(2) 0.04473(19) Uani 0.0226(15) 8 0.01455(10) d
C6d C -0.25321(19) 0.813(4) 0.0895(3) Uani 0.0187(16) 8 0.01455(10) d
H1c3d H -0.068102 0.871616 0.044385 Uani 0.019(3) 8 0.01455(10) d
H1c4d H -0.172318 0.937386 -0.002687 Uani 0.024(3) 8 0.01455(10) d
H1c5d H -0.286598 0.901459 0.024978 Uani 0.029(3) 8 0.01455(10) d
H1c6d H -0.299964 0.797807 0.101186 Uani 0.023(3) 8 0.01455(10) d

loop_
_atom_site_aniso_label
_atom_site_aniso_type_symbol
_atom_site_aniso_U_11
_atom_site_aniso_U_22
_atom_site_aniso_U_33
_atom_site_aniso_U_12
_atom_site_aniso_U_13
_atom_site_aniso_U_23
S1a S 0.01061(5) 0.01849(6) 0.01494(5) -0.00004(4) 0.00325(4) -0.00099(4)
O1a O 0.01580(16) 0.0241(2) 0.02232(19) 0.00621(14) 0.00358(14) -0.00237(15)
O2a O 0.01884(17) 0.02258(19) 0.01997(18) -0.00584(14) 0.00603(14) 0.00013(15)
O3a O 0.01588(17) 0.0268(2) 0.01559(17) -0.00143(14) 0.00564(13) -0.00074(15)
N1a N 0.01068(16) 0.0230(2) 0.01574(18) -0.00058(15) 0.00278(13) -0.00094(16)
C7a C 0.01220(19) 0.0169(2) 0.0157(2) -0.00025(15) 0.00344(15) 0.00023(16)
S1b S 0.01124(7) 0.01644(8) 0.01893(8) 0.00076(6) 0.00507(6) 0.00065(6)
S1b' S 0.01004(17) 0.01422(16) 0.01544(16) -0.00105(15) 0.00474(15) -0.00016(12)
S1b'' S 0.01004(17) 0.01422(16) 0.01544(16) -0.00105(15) 0.00474(15) -0.00016(12)
O1b O 0.0161(2) 0.0206(3) 0.0303(3) -0.0042(2) 0.0073(2) 0.0029(2)
O1b' O 0.0151(9) 0.0132(8) 0.0193(8) -0.0012(5) 0.0070(5) 0.0004(6)
O1b'' O 0.0151(9) 0.0132(8) 0.0193(8) -0.0012(5) 0.0070(5) 0.0004(6)
O2b O 0.0194(3) 0.0216(3) 0.0267(3) 0.0056(2) 0.0078(2) -0.0025(2)
O2b' O 0.0231(6) 0.0190(6) 0.0277(7) 0.0003(5) 0.0153(5) -0.0025(5)
O2b'' O 0.0231(6) 0.0190(6) 0.0277(7) 0.0003(5) 0.0153(5) -0.0025(5)
O3b O 0.0113(2) 0.0241(3) 0.0238(3) 0.00150(19) -0.00094(19) 0.0003(2)
O3b' O 0.0099(5) 0.0286(7) 0.0332(7) -0.0057(5) -0.0041(5) 0.0087(6)
O3b'' O 0.0099(5) 0.0286(7) 0.0332(7) -0.0057(5) -0.0041(5) 0.0087(6)
N1b N 0.0142(3) 0.0214(3) 0.0176(3) 0.0009(2) 0.0034(2) 0.0015(2)
N1b' N 0.0155(6) 0.0230(7) 0.0161(6) -0.0059(5) 0.0002(5) 0.0031(5)
N1b'' N 0.0155(6) 0.0230(7) 0.0161(6) -0.0059(5) 0.0002(5) 0.0031(5)
C7b C 0.0119(3) 0.0158(3) 0.0184(3) 0.0005(2) 0.0018(2) -0.0003(2)
C7b' C 0.0103(6) 0.0182(7) 0.0190(7) -0.0025(5) -0.0005(5) 0.0037(6)
C7b'' C 0.0103(6) 0.0182(7) 0.0190(7) -0.0025(5) -0.0005(5) 0.0037(6)
O28w O 0.0165(2) 0.0207(3) 0.0263(3) 0.0002(2) 0.0037(2) 0.0006(2)
O28w' O 0.0371(8) 0.0239(7) 0.0248(7) 0.0114(6) -0.0088(6) -0.0067(6)
O18w O 0.0175(12) 0.0182(14) 0.0198(14) -0.0026(10) 0.0051(10) -0.0001(11)
O18w' O 0.0146(4) 0.0210(4) 0.0193(4) 0.0014(3) 0.0026(3) 0.0010(3)
O18w'' O 0.019(3) 0.017(3) 0.039(5) -0.002(3) -0.014(3) -0.002(3)
O24w O 0.0278(3) 0.0224(3) 0.0278(3) -0.0008(2) -0.0051(2) 0.0014(2)
O24w' O 0.0223(6) 0.0227(7) 0.0257(7) 0.0019(5) 0.0009(5) -0.0018(5)
O23w O 0.0144(5) 0.0198(6) 0.0185(6) -0.0004(5) 0.0043(4) -0.0012(5)
Na6 Na 0.0132(3) 0.0197(3) 0.0192(3) 0.0022(2) 0.0026(2) -0.0012(3)
Na2 Na 0.0127(7) 0.0274(8) 0.0307(8) -0.0013(6) 0.0004(6) 0.0095(6)
Na2' Na 0.0185(3) 0.0184(3) 0.0169(3) -0.0011(3) -0.0001(2) 0.0001(3)
Na2'' Na 0.019(3) 0.050(4) 0.021(3) -0.014(3) 0.003(2) -0.010(3)
Na16' Na 0.0124(3) 0.0340(5) 0.0194(4) 0.0020(3) 0.0043(3) 0.0063(3)
Na16'' Na 0.019(3) 0.042(4) 0.024(3) -0.002(3) 0.006(2) 0.007(3)
Na16 Na 0.0108(2) 0.0214(3) 0.0191(3) -0.0012(2) 0.0037(2) 0.0008(2)
Na14' Na 0.0121(3) 0.0190(3) 0.0179(3) -0.0009(2) 0.0013(2) 0.0017(3)
Na14'' Na 0.010(2) 0.018(2) 0.020(3) 0.0022(17) -0.0014(17) 0.000(2)
Na14 Na 0.0107(2) 0.0188(3) 0.0181(3) 0.0019(2) 0.0018(2) -0.0005(2)
C1a C 0.01275(16) 0.0155(17) 0.01581(18) 0.0003(3) 0.00252(13) -0.0006(3)
C2a C 0.01156(16) 0.0153(17) 0.01677(18) -0.0001(3) 0.00278(13) 0.0001(3)
C3a C 0.01158(19) 0.0192(19) 0.02163(15) -0.0004(4) 0.00262(14) -0.0001(4)
C4a C 0.01319(16) 0.0224(17) 0.02478(18) 0.0001(3) -0.00099(12) -0.0023(3)
C5a C 0.01720(16) 0.0229(17) 0.02070(18) 0.0017(3) -0.00236(13) -0.0033(3)
C6a C 0.01687(19) 0.0200(19) 0.01652(16) 0.0016(4) 0.00101(14) -0.0019(4)
H1c3a H 0.0122(4) 0.032(4) 0.0248(3) -0.0015(8) 0.0050(3) -0.0005(8)
H1c4a H 0.0135(3) 0.037(3) 0.0317(4) -0.0013(6) -0.0023(2) -0.0047(7)
H1c5a H 0.0219(3) 0.038(3) 0.0230(4) 0.0021(6) -0.0053(2) -0.0067(7)
H1c6a H 0.0211(4) 0.033(4) 0.0162(3) 0.0018(8) 0.0023(3) -0.0035(8)
C1b C 0.0116(2) 0.015(2) 0.01814(16) 0.0001(3) 0.00241(14) 0.0002(4)
C2b C 0.0116(2) 0.015(2) 0.01701(16) 0.0000(3) 0.00269(14) -0.0001(4)
C3b C 0.01430(15) 0.020(2) 0.0200(3) -0.0004(2) 0.00578(12) -0.0006(4)
C4b C 0.0232(2) 0.022(2) 0.01758(16) -0.0006(3) 0.00647(14) -0.0002(4)
C5b C 0.0243(2) 0.022(2) 0.01706(17) 0.0005(3) -0.00023(14) 0.0003(4)
C6b C 0.01537(15) 0.021(2) 0.0207(3) 0.0007(2) -0.00128(12) 0.0003(4)
H1c3b H 0.01404(15) 0.041(5) 0.0275(6) 0.0004(4) 0.00786(17) 0.0017(9)
H1c4b H 0.0324(4) 0.044(4) 0.0206(2) -0.0003(6) 0.0116(3) 0.0027(7)
H1c5b H 0.0347(4) 0.044(4) 0.0187(3) 0.0022(6) -0.0034(3) 0.0037(7)
H1c6b H 0.01579(15) 0.042(5) 0.0287(6) 0.0024(4) -0.00397(17) 0.0032(9)
C1c C 0.0086(6) 0.013(4) 0.0171(5) -0.0006(10) 0.0027(4) 0.0010(10)
C2c C 0.0088(6) 0.016(4) 0.0140(5) -0.0002(10) 0.0039(4) 0.0032(10)
C3c C 0.0167(4) 0.019(5) 0.0142(7) -0.0007(10) 0.0071(4) 0.0018(12)
C4c C 0.0302(6) 0.018(4) 0.0129(5) -0.0019(10) 0.0022(4) 0.0012(10)
C5c C 0.0268(6) 0.020(4) 0.0199(5) -0.0006(10) -0.0073(4) 0.0024(10)
C6c C 0.0130(4) 0.018(5) 0.0246(7) 0.0002(10) -0.0036(4) 0.0007(12)
H1c3c H 0.0183(5) 0.020(10) 0.0189(15) -0.001(2) 0.0125(6) 0.000(2)
H1c4c H 0.0467(12) 0.015(8) 0.0117(7) -0.005(2) 0.0048(7) -0.001(2)
H1c5c H 0.0392(12) 0.021(9) 0.0258(8) -0.001(2) -0.0159(7) 0.003(2)
H1c6c H 0.0120(6) 0.018(10) 0.0364(15) 0.000(2) -0.0055(6) -0.002(3)
C1d C 0.0104(5) 0.013(4) 0.0156(6) 0.0000(6) 0.0048(3) 0.0006(13)
C2d C 0.0112(5) 0.015(4) 0.0121(6) 0.0012(6) 0.0051(3) 0.0027(13)
C3d C 0.0197(4) 0.019(5) 0.0110(7) -0.0003(5) 0.0057(3) 0.0015(14)
C4d C 0.0285(5) 0.019(4) 0.0135(6) -0.0026(6) -0.0024(3) 0.0022(13)
C5d C 0.0216(5) 0.020(4) 0.0252(6) 0.0000(6) -0.0074(3) 0.0035(13)
C6d C 0.0118(4) 0.018(5) 0.0265(7) 0.0011(5) 0.0004(3) 0.0006(14)
H1c3d H 0.0239(5) 0.020(10) 0.0127(15) -0.0020(8) 0.0108(6) -0.001(3)
H1c4d H 0.0434(10) 0.017(9) 0.0122(10) -0.0081(12) -0.0052(6) 0.001(2)
H1c5d H 0.0282(10) 0.021(9) 0.0365(10) -0.0014(12) -0.0163(7) 0.005(3)
H1c6d H 0.0107(5) 0.018(10) 0.0386(15) 0.0004(9) 0.0019(6) -0.002(3)

loop_
_atom_site_displace_Fourier_atom_site_label
_atom_site_displace_Fourier_axis
_atom_site_displace_Fourier_wave_vector_seq_id
_atom_site_displace_Fourier_param_cos
_atom_site_displace_Fourier_param_sin
S1a x 1 -0.002841(9) 0.000665(9)
S1a y 1 0.02199(3) -0.00789(3)
S1a z 1 -0.001096(6) -0.000378(6)
S1a x 2 0.007074(9) 0.004552(9)
S1a y 2 0.00079(3) 0.02839(3)
S1a z 2 -0.000017(6) -0.001856(6)
S1a x 3 -0.004001(9) 0.016863(9)
S1a y 3 -0.01459(3) 0.00401(3)
S1a z 3 -0.000729(6) 0.002933(6)
S1a x 4 0 -0.001455(7)
S1a y 4 0 -0.01002(2)
S1a z 4 0 -0.000489(5)
O1a x 1 0.00074(3) -0.00189(3)
O1a y 1 0.02267(8) 0.00912(9)
O1a z 1 0.00357(2) -0.00074(2)
O1a x 2 -0.00774(3) 0.00565(3)
O1a y 2 -0.03381(8) -0.00198(8)
O1a z 2 0.00154(2) 0.00042(2)
O1a x 3 -0.00769(3) -0.01538(3)
O1a y 3 0.01087(8) -0.01427(8)
O1a z 3 -0.00210(2) -0.00277(2)
O1a x 4 0 0.00278(2)
O1a y 4 0 0.01249(7)
O1a z 4 0 0.000275(15)
O2a x 1 -0.00415(3) 0.00213(3)
O2a y 1 0.00707(8) -0.02048(8)
O2a z 1 -0.004490(19) 0.000992(19)
O2a x 2 0.00093(3) -0.00745(3)
O2a y 2 0.03307(8) 0.00119(8)
O2a z 2 -0.001655(19) 0.001978(19)
O2a x 3 0.01331(3) -0.01171(3)
O2a y 3 0.01383(8) 0.00977(8)
O2a z 3 0.001985(19) -0.000838(19)
O2a x 4 0 0.00054(2)
O2a y 4 0 0.01149(6)
O2a z 4 0 0.000984(14)
O3a x 1 -0.00264(3) 0.01650(3)
O3a y 1 0.03643(8) -0.00768(8)
O3a z 1 -0.001485(18) 0.007454(19)
O3a x 2 0.01135(3) 0.00015(3)
O3a y 2 0.01641(8) 0.00163(9)
O3a z 2 0.000405(19) -0.002561(18)
O3a x 3 0.00222(3) 0.01605(3)
O3a y 3 -0.00332(9) 0.02020(8)
O3a z 3 0.000560(18) 0.002139(18)
O3a x 4 0 0.000666(19)
O3a y 4 0 -0.00376(6)
O3a z 4 0 0.000400(13)
N1a x 1 -0.00285(3) 0.00936(3)
N1a y 1 0.03119(10) -0.00984(9)
N1a z 1 -0.00139(2) 0.00109(2)
N1a x 2 0.00967(3) 0.00160(3)
N1a y 2 0.01228(9) 0.02098(10)
N1a z 2 -0.00042(2) -0.00181(2)
N1a x 3 0.00083(3) 0.01668(3)
N1a y 3 -0.00953(9) 0.01121(9)
N1a z 3 0.00003(2) 0.00283(2)
N1a x 4 0 -0.00037(2)
N1a y 4 0 -0.00757(7)
N1a z 4 0 -0.000379(15)
C7a x 1 -0.00333(3) 0.01047(4)
C7a y 1 0.02820(10) -0.00575(10)
C7a z 1 -0.00149(2) 0.00563(3)
C7a x 2 0.00983(4) 0.00262(4)
C7a y 2 0.01257(10) 0.01127(10)
C7a z 2 0.00069(3) -0.00241(2)
C7a x 3 -0.00155(4) 0.01647(4)
C7a y 3 -0.00821(10) 0.01292(10)
C7a z 3 0.00000(2) 0.00240(2)
C7a x 4 0 -0.00032(3)
C7a y 4 0 -0.00492(8)
C7a z 4 0 0.000121(18)
S1b x 1 0.000651(9) 0.023583(15)
S1b y 1 -0.03699(3) -0.01112(4)
S1b z 1 0.002751(7) 0.002210(11)
S1b x 2 -0.011982(14) 0.003763(11)
S1b y 2 0.02117(4) -0.05706(3)
S1b z 2 -0.006855(10) 0.004352(8)
S1b x 3 -0.007121(12) 0.006060(12)
S1b y 3 0.02037(4) 0.00775(4)
S1b z 3 0.000665(9) -0.001129(9)
O1b x 1 0.02658(5) 0.00958(3)
O1b y 1 -0.04714(13) 0.03580(10)
O1b z 1 0.00555(3) 0.00227(3)
O1b x 2 0.01592(3) 0.01687(4)
O1b y 2 -0.08007(10) -0.03237(13)
O1b z 2 0.00362(3) 0.00885(3)
O1b x 3 0.01080(3) 0.00196(5)
O1b y 3 -0.00687(8) -0.02366(14)
O1b z 3 -0.00187(2) -0.00108(4)
O2b x 1 -0.02880(3) 0.01243(4)
O2b y 1 -0.02745(10) -0.04520(13)
O2b z 1 -0.00324(3) 0.00554(3)
O2b x 2 0.00755(4) -0.00872(4)
O2b y 2 0.07876(10) 0.02737(12)
O2b z 2 -0.00758(3) -0.00837(3)
O2b x 3 0.00117(5) -0.00936(3)
O2b y 3 -0.01999(14) 0.01217(8)
O2b z 3 0.00234(4) 0.00050(2)
O3b x 1 0.00589(3) 0.02235(4)
O3b y 1 0.05039(10) -0.00955(13)
O3b z 1 0.00403(2) -0.01665(3)
O3b x 2 -0.01151(4) 0.01054(4)
O3b y 2 -0.00118(11) 0.01814(12)
O3b z 2 0.00040(3) -0.00272(3)
O3b x 3 -0.00464(4) 0.00703(3)
O3b y 3 0.00993(13) 0.00978(9)
O3b z 3 0.00261(3) -0.00025(2)
N1b x 1 0.00549(4) 0.02852(5)
N1b y 1 -0.00110(11) -0.01440(15)
N1b z 1 0.00365(2) -0.00495(4)
N1b x 2 -0.01336(4) 0.01174(4)
N1b y 2 0.00360(13) -0.02990(13)
N1b z 2 -0.00344(3) 0.00286(3)
N1b x 3 -0.00563(5) 0.00712(4)
N1b y 3 0.02369(15) 0.00337(10)
N1b z 3 0.00111(3) -0.00088(2)
C7b x 1 0.00358(4) 0.02049(6)
C7b y 1 0.02043(11) -0.00785(17)
C7b z 1 0.00448(3) -0.01006(4)
C7b x 2 -0.01114(5) 0.00640(5)
C7b y 2 0.00112(15) -0.00515(13)
C7b z 2 -0.00167(4) 0.00015(3)
C7b x 3 -0.00539(5) 0.00673(4)
C7b y 3 0.01333(15) 0.00653(12)
C7b z 3 0.00164(4) -0.00043(3)
O28w x 1 -0.02839(3) 0.00921(3)
O28w y 1 0.00757(9) 0.00339(8)
O28w z 1 0.00776(2) 0.00107(2)
O28w x 2 -0.00747(3) 0.00215(3)
O28w y 2 0.00532(8) -0.02729(9)
O28w z 2 -0.00436(2) 0.00028(2)
O28w x 3 0.00015(3) -0.01075(3)
O28w y 3 0.00805(8) -0.02401(9)
O28w z 3 -0.00797(2) -0.00317(2)
O28w x 4 0 -0.00336(6)
O28w y 4 0 -0.01326(18)
O28w z 4 0 -0.01179(4)
O28w' x 1 -0.02839(3) 0.00921(3)
O28w' y 1 0.00757(9) 0.00339(8)
O28w' z 1 0.00776(2) 0.00107(2)
O28w' x 2 -0.00747(3) 0.00215(3)
O28w' y 2 0.00532(8) -0.02729(9)
O28w' z 2 -0.00436(2) 0.00028(2)
O28w' x 3 0.00015(3) -0.01075(3)
O28w' y 3 0.00805(8) -0.02401(9)
O28w' z 3 -0.00797(2) -0.00317(2)
O28w' x 4 0 -0.00336(6)
O28w' y 4 0 -0.01326(18)
O28w' z 4 0 -0.01179(4)
O18w x 1 0.02208(3) 0.02325(3)
O18w y 1 -0.03251(9) 0.00075(8)
O18w z 1 -0.00894(2) 0.004996(19)
O18w x 2 0.00455(3) 0.00204(3)
O18w y 2 -0.00892(8) 0.00218(8)
O18w z 2 -0.00342(2) 0.00100(2)
O18w x 3 -0.00073(3) -0.02360(3)
O18w y 3 -0.00915(8) 0.01499(8)
O18w z 3 -0.00141(2) -0.003777(19)
O18w x 4 0.00235(2) 0
O18w y 4 -0.00203(6) 0
O18w z 4 0.001581(14) 0
O18w' x 1 0.02208(3) 0.02325(3)
O18w' y 1 -0.03251(9) 0.00075(8)
O18w' z 1 -0.00894(2) 0.004996(19)
O18w' x 2 0.00455(3) 0.00204(3)
O18w' y 2 -0.00892(8) 0.00218(8)
O18w' z 2 -0.00342(2) 0.00100(2)
O18w' x 3 -0.00073(3) -0.02360(3)
O18w' y 3 -0.00915(8) 0.01499(8)
O18w' z 3 -0.00141(2) -0.003777(19)
O18w' x 4 0.00235(2) 0
O18w' y 4 -0.00203(6) 0
O18w' z 4 0.001581(14) 0
O18w'' x 1 0 -0.0620(11)
O18w'' y 1 0 0.041(3)
O18w'' z 1 0 -0.0041(9)
O24w x 1 -0.00048(3) 0.00225(4)
O24w y 1 -0.00090(9) -0.01471(9)
O24w z 1 0.00046(2) 0.00807(2)
O24w x 2 0.00672(3) 0.00432(3)
O24w y 2 0.00789(9) -0.01529(9)
O24w z 2 0.00332(2) 0.00079(2)
O24w x 3 -0.00551(3) 0.01374(3)
O24w y 3 0.02079(9) 0.00749(9)
O24w z 3 0.00159(2) 0.00248(2)
O24w x 4 0 -0.00262(3)
O24w y 4 0 0.02913(8)
O24w z 4 0 -0.000604(18)
O24w' x 1 -0.00048(3) 0.00225(4)
O24w' y 1 -0.00090(9) -0.01471(9)
O24w' z 1 0.00046(2) 0.00807(2)
O24w' x 2 0.00672(3) 0.00432(3)
O24w' y 2 0.00789(9) -0.01529(9)
O24w' z 2 0.00332(2) 0.00079(2)
O24w' x 3 -0.00551(3) 0.01374(3)
O24w' y 3 0.02079(9) 0.00749(9)
O24w' z 3 0.00159(2) 0.00248(2)
O24w' x 4 0 -0.00262(3)
O24w' y 4 0 0.02913(8)
O24w' z 4 0 -0.000604(18)
O23w x 1 -0.00759(4) 0.03142(12)
O23w y 1 -0.08750(11) 0.0252(4)
O23w z 1 0.00137(3) 0.00158(9)
O23w x 2 -0.04391(9) -0.02859(4)
O23w y 2 -0.0326(3) -0.01537(13)
O23w z 2 0.01255(6) 0.00678(3)
O23w x 3 0 0.01039(6)
O23w y 3 0 -0.03423(18)
O23w z 3 0 0.00387(4)
Na6 x 1 -0.00768(2) 0.03501(6)
Na6 y 1 -0.06413(6) 0.04741(18)
Na6 z 1 0.000221(15) 0.00293(5)
Na6 x 2 -0.02032(5) -0.00990(3)
Na6 y 2 -0.04155(14) -0.01359(7)
Na6 z 2 0.00646(3) 0.003581(18)
Na6 x 3 0 0.00472(3)
Na6 y 3 0 -0.03614(9)
Na6 z 3 0 0.00443(2)
Na2 x 1 -0.01692(8) 0.01694(11)
Na2 y 1 0.0908(2) 0.2616(3)
Na2 z 1 0.00897(6) 0.00354(8)
Na2 x 2 -0.02092(3) -0.00476(7)
Na2 y 2 -0.08323(10) 0.0497(2)
Na2 z 2 0.00143(2) 0.00137(5)
C1a x 1 -0.001891(19) -0.00239(2)
C1a y 1 0.01317(8) -0.00365(8)
C1a z 1 -0.001959(13) 0.005095(14)
C1a x 2 0.005364(19) 0.00711(2)
C1a y 2 -0.00288(8) 0.01573(8)
C1a z 2 0.001835(13) -0.001899(14)
C1a x 3 -0.01117(2) 0.013444(19)
C1a y 3 -0.01015(8) 0.00051(7)
C1a z 3 -0.001620(13) 0.002054(13)
C1a x 4 0.001693(12) -0.000737(5)
C1a y 4 0.00490(5) -0.00213(2)
C1a z 4 -0.000057(8) 0.000025(4)
C2a x 1 -0.002970(19) 0.00344(2)
C2a y 1 0.01434(7) -0.00089(7)
C2a z 1 -0.002259(13) 0.007885(14)
C2a x 2 0.007275(19) 0.00638(2)
C2a y 2 0.00662(7) 0.01012(7)
C2a z 2 0.002258(13) -0.002109(13)
C2a x 3 -0.00900(2) 0.014176(19)
C2a y 3 -0.00885(7) 0.00570(7)
C2a z 3 -0.001105(13) 0.001968(13)
C2a x 4 0.000990(11) -0.000619(7)
C2a y 4 0.00267(5) -0.00167(3)
C2a z 4 -0.000306(8) 0.000191(5)
C3a x 1 -0.00290(2) 0.00265(2)
C3a y 1 0.00689(8) 0.00291(8)
C3a z 1 -0.003984(12) 0.011952(13)
C3a x 2 0.00546(2) 0.00803(2)
C3a y 2 0.01069(8) 0.00390(8)
C3a z 2 0.003825(12) -0.001519(13)
C3a x 3 -0.01305(2) 0.01067(2)
C3a y 3 -0.00623(8) 0.00643(8)
C3a z 3 -0.001230(13) 0.001391(12)
C3a x 4 0.001327(14) -0.000204(2)
C3a y 4 0.00007(5) -0.000011(8)
C3a z 4 -0.000840(9) 0.0001289(13)
C4a x 1 -0.000341(19) -0.00376(2)
C4a y 1 -0.00188(7) 0.00152(7)
C4a z 1 -0.005996(13) 0.012845(14)
C4a x 2 0.001136(19) 0.00904(2)
C4a y 2 0.00685(7) 0.00263(7)
C4a z 2 0.004657(13) -0.000177(13)
C4a x 3 -0.01717(2) 0.004076(19)
C4a y 3 -0.00433(7) 0.00431(7)
C4a z 3 -0.001637(13) 0.000799(13)
C4a x 4 0.002037(12) 0.000889(5)
C4a y 4 -0.00069(5) -0.00030(2)
C4a z 4 -0.000947(8) -0.000413(4)
C5a x 1 0.002364(19) -0.00907(2)
C5a y 1 -0.00231(8) -0.00207(8)
C5a z 1 -0.005241(13) 0.010116(14)
C5a x 2 -0.000904(19) 0.00861(2)
C5a y 2 -0.00355(8) 0.00360(8)
C5a z 2 0.004129(13) -0.000065(14)
C5a x 3 -0.01825(2) 0.00196(2)
C5a y 3 -0.00252(8) 0.00018(7)
C5a z 3 -0.002092(13) 0.000572(13)
C5a x 4 0.002461(11) 0.001546(7)
C5a y 4 0.00123(5) 0.00077(3)
C5a z 4 -0.000621(8) -0.000390(5)
C6a x 1 0.00097(2) -0.00881(2)
C6a y 1 0.00522(8) -0.00361(8)
C6a z 1 -0.002898(12) 0.006295(13)
C6a x 2 0.00130(2) 0.00836(2)
C6a y 2 -0.01011(8) 0.01067(8)
C6a z 2 0.002854(12) -0.001181(13)
C6a x 3 -0.01662(2) 0.00761(2)
C6a y 3 -0.00540(8) -0.00354(8)
C6a z 3 -0.002263(13) 0.001240(12)
C6a x 4 0.002698(15) 0.000404(2)
C6a y 4 0.00452(5) 0.000676(8)
C6a z 4 -0.000235(9) -0.0000352(13)
H1c3a x 1 -0.00382(3) 0.00666(3)
H1c3a y 1 0.00769(11) 0.00506(11)
H1c3a z 1 -0.004162(15) 0.013916(16)
H1c3a x 2 0.00686(3) 0.00767(3)
H1c3a y 2 0.01720(11) 0.00025(11)
H1c3a z 2 0.004144(15) -0.001707(16)
H1c3a x 3 -0.01171(3) 0.01145(3)
H1c3a y 3 -0.00556(11) 0.00983(11)
H1c3a z 3 -0.000892(16) 0.001354(15)
H1c3a x 4 0.000844(19) -0.000220(5)
H1c3a y 4 -0.00141(8) 0.00037(2)
H1c3a z 4 -0.001024(10) 0.000266(3)
H1c4a x 1 0.00034(2) -0.00415(3)
H1c4a y 1 -0.00751(11) 0.00180(11)
H1c4a z 1 -0.008188(17) 0.015183(18)
H1c4a x 2 -0.00055(2) 0.00918(3)
H1c4a y 2 0.01236(11) 0.00068(11)
H1c4a z 2 0.005361(17) 0.000903(18)
H1c4a x 3 -0.01772(3) 0.00008(2)
H1c4a y 3 -0.00442(11) 0.00693(11)
H1c4a z 3 -0.001478(18) 0.000511(17)
H1c4a x 4 0.001802(13) 0.001527(11)
H1c4a y 4 -0.00220(6) -0.00187(5)
H1c4a z 4 -0.001048(9) -0.000888(8)
H1c5a x 1 0.00576(2) -0.01256(3)
H1c5a y 1 -0.00765(11) -0.00461(11)
H1c5a z 1 -0.006652(17) 0.010669(18)
H1c5a x 2 -0.00378(2) 0.00780(3)
H1c5a y 2 -0.00476(11) -0.00034(11)
H1c5a z 2 0.004413(17) 0.001003(18)
H1c5a x 3 -0.01851(3) -0.00386(2)
H1c5a y 3 -0.00024(11) 0.00127(11)
H1c5a z 3 -0.002134(17) -0.000019(17)
H1c5a x 4 0.002030(10) 0.002862(14)
H1c5a y 4 0.00047(5) 0.00067(7)
H1c5a z 4 -0.000503(7) -0.000709(10)
H1c6a x 1 0.00265(3) -0.01254(3)
H1c6a y 1 0.00493(11) -0.00587(11)
H1c6a z 1 -0.002332(15) 0.004411(16)
H1c6a x 2 -0.00008(3) 0.00823(3)
H1c6a y 2 -0.01754(11) 0.01162(11)
H1c6a z 2 0.002516(15) -0.001145(16)
H1c6a x 3 -0.01765(3) 0.00636(3)
H1c6a y 3 -0.00421(11) -0.00675(11)
H1c6a z 3 -0.002610(16) 0.001104(15)
H1c6a x 4 0.003097(19) 0.000783(5)
H1c6a y 4 0.00592(8) 0.00150(2)
H1c6a z 4 -0.000026(10) -0.000007(3)
C1b x 1 0.00044(2) 0.00966(4)
C1b y 1 -0.01745(8) -0.00809(13)
C1b z 1 0.003946(12) -0.00045(2)
C1b x 2 -0.00540(4) -0.00348(2)
C1b y 2 0.01806(13) -0.02430(8)
C1b z 2 -0.00612(2) 0.001559(13)
C1b x 3 -0.00799(2) 0.00337(4)
C1b y 3 0.00879(8) 0.00477(12)
C1b z 3 0.001145(13) -0.00084(2)
C2b x 1 0.00144(2) 0.01047(4)
C2b y 1 0.00541(8) -0.00141(13)
C2b z 1 0.005674(13) -0.00738(2)
C2b x 2 -0.00642(4) -0.00206(2)
C2b y 2 0.00327(12) -0.00659(8)
C2b z 2 -0.00268(2) 0.000009(13)
C2b x 3 -0.00734(3) 0.00470(3)
C2b y 3 0.00712(9) 0.00410(12)
C2b z 3 0.001311(14) -0.000215(19)
C3b x 1 0.002505(16) 0.00204(3)
C3b y 1 0.01895(8) 0.00861(13)
C3b z 1 0.007867(16) -0.01068(3)
C3b x 2 -0.00077(3) -0.005959(16)
C3b y 2 -0.01032(13) 0.00901(8)
C3b z 2 -0.00059(3) -0.001352(16)
C3b x 3 -0.008250(17) 0.00328(3)
C3b y 3 0.00113(8) -0.00162(13)
C3b z 3 0.001244(16) 0.00040(3)
C4b x 1 0.00545(2) -0.00665(4)
C4b y 1 0.00721(8) 0.01128(13)
C4b z 1 0.008040(12) -0.00664(2)
C4b x 2 0.00789(4) -0.00712(2)
C4b y 2 -0.01081(12) 0.00296(8)
C4b z 2 -0.00198(2) -0.001225(13)
C4b x 3 -0.00911(2) 0.00004(4)
C4b y 3 0.00389(8) -0.00877(12)
C4b z 3 0.001100(13) 0.000247(19)
C5b x 1 0.00572(2) -0.00725(4)
C5b y 1 -0.01395(8) -0.00113(13)
C5b z 1 0.004602(13) -0.00031(2)
C5b x 2 0.00966(4) -0.00632(2)
C5b y 2 0.01030(12) -0.00710(8)
C5b z 2 -0.00577(2) -0.001575(13)
C5b x 3 -0.00896(3) -0.00151(3)
C5b y 3 0.00762(9) -0.00650(12)
C5b z 3 0.001525(14) -0.000300(19)
C6b x 1 0.001773(16) 0.00051(3)
C6b y 1 -0.02628(8) -0.01090(13)
C6b z 1 0.002570(16) 0.00295(3)
C6b x 2 0.00251(3) -0.006770(16)
C6b y 2 0.02688(13) -0.01989(8)
C6b z 2 -0.00818(3) -0.000076(16)
C6b x 3 -0.008799(17) 0.00028(3)
C6b y 3 0.00674(8) 0.00037(13)
C6b z 3 0.001513(16) -0.00092(3)
H1c3b x 1 0.002845(17) 0.00252(3)
H1c3b y 1 0.03526(12) 0.01264(19)
H1c3b z 1 0.00890(2) -0.01558(4)
H1c3b x 2 -0.00175(3) -0.005416(17)
H1c3b y 2 -0.01920(19) 0.02254(12)
H1c3b z 2 0.00169(3) -0.00262(2)
H1c3b x 3 -0.007830(18) 0.00424(3)
H1c3b y 3 -0.00084(12) -0.00137(18)
H1c3b z 3 0.00142(2) 0.00084(3)
H1c4b x 1 0.00877(3) -0.01178(5)
H1c4b y 1 0.01362(12) 0.02023(19)
H1c4b z 1 0.010079(15) -0.00836(2)
H1c4b x 2 0.01294(5) -0.00597(3)
H1c4b y 2 -0.02477(18) 0.00580(12)
H1c4b z 2 -0.00031(2) -0.001370(16)
H1c4b x 3 -0.00926(4) -0.00132(5)
H1c4b y 3 0.00683(14) -0.01388(17)
H1c4b z 3 0.000895(17) 0.00054(2)
H1c5b x 1 0.00991(3) -0.01241(5)
H1c5b y 1 -0.02023(12) -0.00378(19)
H1c5b z 1 0.003384(16) 0.00172(2)
H1c5b x 2 0.01554(4) -0.00318(4)
H1c5b y 2 0.01286(17) -0.00556(14)
H1c5b z 2 -0.00646(2) -0.003091(18)
H1c5b x 3 -0.00848(4) -0.00389(4)
H1c5b y 3 0.01338(16) -0.00769(15)
H1c5b z 3 0.00188(2) -0.00011(2)
H1c6b x 1 0.001596(17) 0.00002(3)
H1c6b y 1 -0.04045(12) -0.0200(2)
H1c6b z 1 0.00004(2) 0.00723(4)
H1c6b x 2 0.00364(3) -0.006756(17)
H1c6b y 2 0.04244(19) -0.02539(12)
H1c6b z 2 -0.01087(4) -0.00050(2)
H1c6b x 3 -0.008747(18) -0.00073(3)
H1c6b y 3 0.00830(12) 0.00197(19)
H1c6b z 3 0.00185(2) -0.00129(3)

loop_
_atom_site_Fourier_wave_vector_seq_id
_jana_atom_site_fourier_wave_vector_q1_coeff
1 1
2 2
3 3
4 4

loop_
_atom_site_occ_special_func_atom_site_label
_atom_site_occ_special_func_crenel_c
_atom_site_occ_special_func_crenel_w
S1b 0.70767(2) 0.875
S1b' 1.14201(5) 0.125
S1b'' 1.1338(4) 0.125
O1b 0.58449(6) 0.875
O1b' 0.9950(3) 0.125
O1b'' 1.2376(10) 0.125
O2b 0.83294(6) 0.875
O2b' 1.23502(14) 0.125
O2b'' 0.983(3) 0.125
O3b 0.68374(6) 0.875
O3b' 1.23431(15) 0.125
O3b'' 1.1611(12) 0.125
N1b 0.68732(7) 0.875
N1b' 1.16928(17) 0.125
N1b'' 1.1256(13) 0.125
C7b 0.69526(8) 0.875
C7b' 1.21016(18) 0.125
C7b'' 1.1635(14) 0.125
O28w 0.38866(5) 0.875
O28w' 0.88866(5) 0.125
O28w'' 0.9095(13) 0.125
O18w 0.43649(4) 0.75
O18w' 0.93649(4) 0.25
O18w'' 0.9234(13) 0.25
O24w 0.71015(5) 0.875
O24w' 0.21015(5) 0.125
O24w'' 0.2522(12) 0.125
O23w 0.79262(15) 0.75
Na6 0.79625(8) 0.75
Na2 0.65195(18) 0.625
Na2' 0.19561(8) 0.125
Na2'' 0.1999(8) 0.125
Na16' 0.14045(10) 0.125
Na16'' 0.2436(8) 0.125
Na16 0.32070(7) 0.125
Na14' 0.35996(8) 0.125
Na14'' 0.0428(6) 0.125
Na14 0.16194(7) 0.125
C1b 0.7303 0.875
C2b 0.7206 0.875
C3b 0.7365 0.875
C4b 0.7625 0.875
C5b 0.7722 0.875
C6b 0.7561 0.875
H1c3b 0.7298 0.875
H1c4b 0.7739 0.875
H1c5b 0.7902 0.875
H1c6b 0.7627 0.875
C1c 1.1924 0.125
C2c 1.2234 0.125
C3c 1.2689 0.125
C4c 1.2825 0.125
C5c 1.2514 0.125
C6c 1.2053 0.125
H1c3c 1.2905 0.125
H1c4c 1.3141 0.125
H1c5c 1.2617 0.125
H1c6c 1.1835 0.125
C1d 1.2066 0.125
C2d 1.2225 0.125
C3d 1.2676 0.125
C4d 1.2964 0.125
C5d 1.2804 0.125
C6d 1.2348 0.125
H1c3d 1.2787 0.125
H1c4d 1.328 0.125
H1c5d 1.3011 0.125
H1c6d 1.2234 0.125

loop_
_atom_site_U_Fourier_atom_site_label
_atom_site_U_Fourier_tens_elem
_atom_site_U_Fourier_wave_vector_seq_id
_atom_site_U_Fourier_param_cos
_atom_site_U_Fourier_param_sin
S1a U11 1 -0.00057(6) 0.00022(7)
S1a U22 1 0.00126(8) 0.00184(8)
S1a U33 1 -0.00026(7) 0.00013(7)
S1a U12 1 0.00040(5) 0.00038(6)
S1a U13 1 -0.00049(5) 0.00088(5)
S1a U23 1 -0.00005(6) -0.00026(6)
S1a U11 2 -0.00069(6) -0.00098(7)
S1a U22 2 -0.00009(8) 0.00197(8)
S1a U33 2 -0.00067(7) -0.00078(7)
S1a U12 2 -0.00021(6) -0.00044(6)
S1a U13 2 -0.00008(5) -0.00090(5)
S1a U23 2 0.00017(6) -0.00101(6)
S1a U11 3 -0.00020(7) -0.00005(6)
S1a U22 3 -0.00099(8) -0.00003(8)
S1a U33 3 0.00092(7) -0.00076(7)
S1a U12 3 0.00053(6) 0.00041(6)
S1a U13 3 0.00105(5) -0.00023(5)
S1a U23 3 0.00077(6) 0.00029(6)
S1a U11 4 0 0.00043(5)
S1a U22 4 0 0.00061(6)
S1a U33 4 0 0.00059(6)
S1a U12 4 0 -0.00005(4)
S1a U13 4 0 0.00063(4)
S1a U23 4 0 -0.00008(5)
O1a U11 1 -0.0001(2) 0.0001(2)
O1a U22 1 -0.0003(3) 0.0029(3)
O1a U33 1 -0.0007(3) 0.0002(3)
O1a U12 1 -0.00014(19) 0.0015(2)
O1a U13 1 -0.00002(19) 0.00015(19)
O1a U23 1 0.0002(2) -0.0005(2)
O1a U11 2 -0.0003(2) -0.0019(2)
O1a U22 2 -0.0032(3) 0.0003(3)
O1a U33 2 0.0012(3) -0.0006(3)
O1a U12 2 -0.0013(2) -0.0007(2)
O1a U13 2 0.00157(20) 0.00032(19)
O1a U23 2 0.0011(2) 0.0001(2)
O1a U11 3 0.0000(2) 0.0001(2)
O1a U22 3 0.0014(3) -0.0019(3)
O1a U33 3 -0.0002(3) 0.0015(3)
O1a U12 3 0.0002(2) -0.0006(2)
O1a U13 3 -0.0016(2) 0.00139(19)
O1a U23 3 -0.0011(2) 0.0010(2)
O1a U11 4 0 -0.00019(18)
O1a U22 4 0 -0.0012(2)
O1a U33 4 0 -0.0006(2)
O1a U12 4 0 -0.00035(16)
O1a U13 4 0 -0.00082(15)
O1a U23 4 0 -0.00006(17)
O2a U11 1 0.0000(2) 0.0005(2)
O2a U22 1 0.0027(3) 0.0007(3)
O2a U33 1 0.0000(3) 0.0005(3)
O2a U12 1 -0.0011(2) 0.0002(2)
O2a U13 1 0.00013(19) 0.0015(2)
O2a U23 1 -0.0014(2) 0.0000(2)
O2a U11 2 -0.0006(2) 0.0005(2)
O2a U22 2 0.0036(3) 0.0005(3)
O2a U33 2 -0.0007(3) 0.0004(3)
O2a U12 2 -0.0024(2) 0.0003(2)
O2a U13 2 -0.0002(2) 0.00016(19)
O2a U23 2 -0.0022(2) 0.0003(2)
O2a U11 3 0.0003(2) 0.0013(2)
O2a U22 3 0.0020(3) 0.0021(3)
O2a U33 3 -0.0018(3) -0.0002(3)
O2a U12 3 -0.0013(2) -0.0020(2)
O2a U13 3 -0.00086(20) -0.0002(2)
O2a U23 3 -0.0005(2) -0.0007(2)
O2a U11 4 0 -0.00131(18)
O2a U22 4 0 -0.0002(2)
O2a U33 4 0 -0.00099(19)
O2a U12 4 0 0.00073(15)
O2a U13 4 0 -0.00088(15)
O2a U23 4 0 0.00050(16)
O3a U11 1 0.0014(2) 0.0005(2)
O3a U22 1 0.0012(3) 0.0063(3)
O3a U33 1 0.0005(2) 0.0008(2)
O3a U12 1 0.00175(20) -0.0009(2)
O3a U13 1 0.00053(18) 0.00153(19)
O3a U23 1 0.0011(2) -0.0004(2)
O3a U11 2 -0.0025(2) 0.0019(2)
O3a U22 2 -0.0014(3) 0.0003(3)
O3a U33 2 -0.0007(2) 0.0002(2)
O3a U12 2 0.0003(2) -0.0011(2)
O3a U13 2 -0.00049(18) 0.00065(18)
O3a U23 2 0.0000(2) -0.0012(2)
O3a U11 3 -0.0011(2) 0.0006(2)
O3a U22 3 -0.0010(3) -0.0007(3)
O3a U33 3 0.0001(2) -0.0004(2)
O3a U12 3 0.0004(2) -0.00042(19)
O3a U13 3 0.00028(18) -0.00011(18)
O3a U23 3 -0.0002(2) -0.0001(2)
O3a U11 4 0 0.00015(16)
O3a U22 4 0 -0.0010(2)
O3a U33 4 0 0.00053(17)
O3a U12 4 0 -0.00041(14)
O3a U13 4 0 0.00033(13)
O3a U23 4 0 -0.00055(14)
N1a U11 1 0.0001(2) 0.0004(2)
N1a U22 1 0.0010(3) 0.0010(3)
N1a U33 1 -0.0002(3) 0.0001(3)
N1a U12 1 0.0019(2) 0.0005(2)
N1a U13 1 -0.00034(19) 0.00022(19)
N1a U23 1 0.0005(2) -0.0001(2)
N1a U11 2 -0.0013(2) 0.0009(2)
N1a U22 2 0.0002(3) 0.0010(3)
N1a U33 2 -0.0001(3) -0.0007(3)
N1a U12 2 0.0003(2) -0.0001(2)
N1a U13 2 0.00012(19) -0.00055(19)
N1a U23 2 0.0000(2) -0.0010(2)
N1a U11 3 -0.0006(2) -0.0001(2)
N1a U22 3 -0.0004(3) -0.0009(3)
N1a U33 3 0.0004(3) -0.0009(3)
N1a U12 3 0.0007(2) 0.0005(2)
N1a U13 3 0.00057(19) -0.00080(19)
N1a U23 3 0.0005(2) 0.0005(2)
N1a U11 4 0 0.00009(16)
N1a U22 4 0 0.0005(2)
N1a U33 4 0 0.00051(18)
N1a U12 4 0 -0.00006(15)
N1a U13 4 0 0.00037(13)
N1a U23 4 0 -0.00059(16)
C7a U11 1 0.0009(3) 0.0002(3)
C7a U22 1 0.0003(3) 0.0014(3)
C7a U33 1 -0.0001(3) 0.0004(3)
C7a U12 1 0.0015(2) 0.0003(2)
C7a U13 1 0.0002(2) 0.0008(2)
C7a U23 1 0.0005(2) 0.0003(2)
C7a U11 2 -0.0013(3) 0.0006(3)
C7a U22 2 0.0004(3) 0.0001(3)
C7a U33 2 -0.0003(3) -0.0005(3)
C7a U12 2 0.0003(2) -0.0007(2)
C7a U13 2 -0.0002(2) 0.0001(2)
C7a U23 2 -0.0003(2) -0.0005(2)
C7a U11 3 -0.0010(3) 0.0003(3)
C7a U22 3 -0.0003(3) -0.0009(3)
C7a U33 3 0.0006(3) -0.0011(3)
C7a U12 3 0.0005(2) 0.0003(2)
C7a U13 3 0.0002(2) -0.0003(2)
C7a U23 3 -0.0001(2) -0.0001(2)
C7a U11 4 0 0.00018(19)
C7a U22 4 0 -0.0004(2)
C7a U33 4 0 0.0002(2)
C7a U12 4 0 0.00016(16)
C7a U13 4 0 0.00036(16)
C7a U23 4 0 -0.00047(17)
S1b U11 1 0.00018(7) 0.00243(11)
S1b U22 1 0.00027(8) 0.00243(13)
S1b U33 1 0.00053(8) 0.00342(13)
S1b U12 1 -0.00141(6) 0.00109(9)
S1b U13 1 0.00012(6) 0.00398(9)
S1b U23 1 -0.00143(6) 0.00039(10)
S1b U11 2 -0.00188(10) 0.00202(8)
S1b U22 2 -0.00168(12) 0.00090(9)
S1b U33 2 -0.00310(12) 0.00136(9)
S1b U12 2 -0.00113(8) -0.00004(7)
S1b U13 2 -0.00163(8) 0.00123(7)
S1b U23 2 -0.00115(9) -0.00065(7)
S1b U11 3 -0.00166(9) -0.00175(9)
S1b U22 3 -0.00035(11) -0.00105(10)
S1b U33 3 0.00020(10) -0.00143(10)
S1b U12 3 0.00024(7) -0.00196(7)
S1b U13 3 -0.00148(8) -0.00138(8)
S1b U23 3 0.00072(8) -0.00107(8)
O1b U11 1 0.0044(4) -0.0009(3)
O1b U22 1 0.0008(4) 0.0024(3)
O1b U33 1 0.0057(5) 0.0047(4)
O1b U12 1 -0.0003(3) 0.0026(2)
O1b U13 1 0.0071(3) 0.0049(3)
O1b U23 1 -0.0020(3) 0.0022(3)
O1b U11 2 0.0032(3) 0.0016(3)
O1b U22 2 0.0006(3) 0.0005(4)
O1b U33 2 0.0011(4) 0.0058(5)
O1b U12 2 -0.0008(2) 0.0019(3)
O1b U13 2 0.0023(3) 0.0027(3)
O1b U23 2 -0.0009(3) 0.0021(3)
O1b U11 3 0.0010(2) 0.0007(4)
O1b U22 3 -0.0005(3) 0.0016(4)
O1b U33 3 -0.0031(3) 0.0017(5)
O1b U12 3 -0.00174(19) 0.0010(3)
O1b U13 3 0.0006(2) 0.0024(3)
O1b U23 3 -0.0026(2) 0.0010(4)
O2b U11 1 -0.0038(3) 0.0008(4)
O2b U22 1 -0.0007(3) 0.0028(4)
O2b U33 1 -0.0007(3) 0.0016(5)
O2b U12 1 -0.0013(2) -0.0013(3)
O2b U13 1 -0.0044(2) 0.0035(3)
O2b U23 1 -0.0012(3) -0.0014(3)
O2b U11 2 -0.0064(3) -0.0046(3)
O2b U22 2 -0.0033(3) -0.0023(4)
O2b U33 2 -0.0045(4) -0.0028(4)
O2b U12 2 -0.0021(3) -0.0017(3)
O2b U13 2 -0.0047(3) -0.0030(3)
O2b U23 2 0.0002(3) -0.0006(3)
O2b U11 3 0.0091(4) 0.0023(2)
O2b U22 3 0.0018(5) 0.0006(3)
O2b U33 3 0.0015(5) 0.0009(3)
O2b U12 3 0.0031(3) 0.00286(19)
O2b U13 3 0.0053(4) 0.0001(2)
O2b U23 3 0.0008(4) 0.0013(2)
O3b U11 1 -0.0005(2) 0.0016(3)
O3b U22 1 0.0003(3) 0.0064(4)
O3b U33 1 0.0025(3) 0.0045(4)
O3b U12 1 -0.0009(2) 0.0026(3)
O3b U13 1 0.0002(2) 0.0006(3)
O3b U23 1 -0.0021(2) -0.0009(3)
O3b U11 2 -0.0006(3) 0.0004(3)
O3b U22 2 -0.0019(4) 0.0025(4)
O3b U33 2 -0.0010(4) 0.0041(4)
O3b U12 2 -0.0011(3) -0.0019(3)
O3b U13 2 -0.0010(2) -0.0011(3)
O3b U23 2 -0.0004(3) 0.0006(3)
O3b U11 3 -0.0017(3) -0.0003(2)
O3b U22 3 -0.0017(4) -0.0012(3)
O3b U33 3 -0.0025(4) -0.0014(3)
O3b U12 3 0.0011(3) 0.0000(2)
O3b U13 3 0.0012(3) -0.0002(2)
O3b U23 3 -0.0013(3) -0.0021(2)
N1b U11 1 0.0009(3) 0.0036(4)
N1b U22 1 0.0003(3) 0.0025(5)
N1b U33 1 0.0014(3) 0.0031(4)
N1b U12 1 -0.0004(2) 0.0022(3)
N1b U13 1 0.0000(2) 0.0020(3)
N1b U23 1 -0.0008(2) 0.0008(4)
N1b U11 2 -0.0011(3) 0.0030(3)
N1b U22 2 -0.0025(4) 0.0017(4)
N1b U33 2 -0.0021(4) 0.0023(4)
N1b U12 2 -0.0011(3) -0.0008(3)
N1b U13 2 -0.0010(3) -0.0005(3)
N1b U23 2 -0.0010(3) -0.0004(3)
N1b U11 3 -0.0028(4) -0.0009(3)
N1b U22 3 -0.0014(5) -0.0015(3)
N1b U33 3 -0.0008(4) -0.0011(3)
N1b U12 3 0.0011(3) -0.0010(2)
N1b U13 3 0.0000(3) -0.0008(2)
N1b U23 3 0.0001(4) -0.0010(2)
C7b U11 1 -0.0005(3) 0.0013(4)
C7b U22 1 -0.0003(3) 0.0026(5)
C7b U33 1 0.0023(3) 0.0029(5)
C7b U12 1 0.0001(2) 0.0013(4)
C7b U13 1 0.0003(2) 0.0010(4)
C7b U23 1 -0.0009(3) -0.0003(4)
C7b U11 2 -0.0010(4) 0.0011(3)
C7b U22 2 -0.0015(4) 0.0007(4)
C7b U33 2 -0.0016(4) 0.0023(4)
C7b U12 2 -0.0004(3) -0.0009(3)
C7b U13 2 -0.0004(3) -0.0009(3)
C7b U23 2 -0.0003(3) 0.0001(3)
C7b U11 3 -0.0016(4) -0.0009(3)
C7b U22 3 -0.0004(4) -0.0006(4)
C7b U33 3 -0.0015(5) -0.0016(4)
C7b U12 3 0.0004(3) -0.0003(3)
C7b U13 3 0.0008(3) -0.0002(3)
C7b U23 3 0.0000(4) -0.0011(3)
O28w U11 1 0.0048(3) 0.0004(3)
O28w U22 1 0.0027(4) -0.0007(4)
O28w U33 1 0.0085(4) -0.0020(4)
O28w U12 1 0.0009(3) 0.0027(3)
O28w U13 1 -0.0008(3) 0.0020(3)
O28w U23 1 0.0006(3) -0.0004(3)
O28w U11 2 -0.0003(2) -0.0022(4)
O28w U22 2 -0.0005(3) -0.0002(4)
O28w U33 2 0.0014(3) -0.0082(4)
O28w U12 2 0.0001(2) 0.0017(3)
O28w U13 2 -0.0005(2) -0.0002(3)
O28w U23 2 0.0001(2) -0.0007(3)
O28w U11 3 -0.0005(3) -0.0021(4)
O28w U22 3 -0.0008(3) 0.0002(4)
O28w U33 3 0.0005(3) -0.0079(4)
O28w U12 3 0.0002(2) -0.0002(3)
O28w U13 3 0.0003(2) -0.0027(3)
O28w U23 3 0.0000(2) -0.0002(3)
O18w U11 1 0.0089(19) -0.0036(9)
O18w U22 1 0.001(2) 0.0009(11)
O18w U33 1 0.001(2) -0.0006(11)
O18w U12 1 -0.0026(16) 0.0016(8)
O18w U13 1 0.0025(16) -0.0027(8)
O18w U23 1 0.0004(18) -0.0011(9)
O18w U11 2 0.0029(10) -0.0032(13)
O18w U22 2 0.0000(12) 0.0000(15)
O18w U33 2 0.0002(12) -0.0008(15)
O18w U12 2 -0.0012(9) 0.0026(11)
O18w U13 2 0.0005(9) -0.0022(11)
O18w U23 2 0.0010(10) -0.0009(12)
O18w U11 3 0 -0.0013(9)
O18w U22 3 0 0.0001(11)
O18w U33 3 0 -0.0017(11)
O18w U12 3 0 0.0018(8)
O18w U13 3 0 -0.0015(8)
O18w U23 3 0 -0.0003(9)
O24w U11 1 -0.0013(3) -0.0059(5)
O24w U22 1 0.0009(3) 0.0003(5)
O24w U33 1 -0.0012(3) 0.0054(6)
O24w U12 1 0.0013(2) -0.0031(4)
O24w U13 1 0.0003(2) -0.0015(4)
O24w U23 1 0.0014(2) 0.0032(4)
O24w U11 2 -0.0002(5) -0.0038(3)
O24w U22 2 0.0012(5) -0.0006(4)
O24w U33 2 -0.0054(5) -0.0028(3)
O24w U12 2 0.0017(4) 0.0004(3)
O24w U13 2 0.0039(4) 0.0015(3)
O24w U23 2 -0.0029(4) -0.0007(3)
O24w U11 3 0.0012(4) 0.0028(4)
O24w U22 3 0.0006(4) 0.0010(4)
O24w U33 3 0.0012(4) -0.0013(4)
O24w U12 3 -0.0008(3) 0.0020(3)
O24w U13 3 0.0002(3) 0.0002(3)
O24w U23 3 0.0018(3) -0.0017(3)
O23w U11 1 -0.0003(3) 0.0018(10)
O23w U22 1 -0.0003(3) 0.0005(11)
O23w U33 1 0.0004(3) -0.0008(11)
O23w U12 1 -0.0011(2) -0.0003(8)
O23w U13 1 -0.0001(2) 0.0010(8)
O23w U23 1 0.0011(3) -0.0022(9)
O23w U11 2 -0.0028(7) -0.0007(4)
O23w U22 2 0.0001(9) -0.0002(4)
O23w U33 2 0.0016(8) 0.0009(4)
O23w U12 2 -0.0004(6) -0.0007(3)
O23w U13 2 -0.0001(6) 0.0000(3)
O23w U23 2 0.0014(7) 0.0006(3)
O23w U11 3 0 -0.0004(5)
O23w U22 3 0 0.0001(6)
O23w U33 3 0 0.0021(6)
O23w U12 3 0 0.0001(4)
O23w U13 3 0 0.0002(4)
O23w U23 3 0 0.0008(4)
Na6 U11 1 0.00003(16) 0.0026(5)
Na6 U22 1 -0.00159(19) 0.0053(6)
Na6 U33 1 0.0002(2) -0.0003(6)
Na6 U12 1 0.00027(14) 0.0030(4)
Na6 U13 1 -0.00054(14) -0.0003(4)
Na6 U23 1 -0.00065(15) -0.0020(5)
Na6 U11 2 -0.0012(4) 0.0000(2)
Na6 U22 2 -0.0024(4) -0.0008(2)
Na6 U33 2 0.0005(5) -0.0004(2)
Na6 U12 2 -0.0021(3) -0.00008(17)
Na6 U13 2 0.0006(3) -0.00072(17)
Na6 U23 2 0.0013(4) -0.00039(19)
Na6 U11 3 0 -0.0001(3)
Na6 U22 3 0 -0.0012(3)
Na6 U33 3 0 0.0010(3)
Na6 U12 3 0 -0.0009(2)
Na6 U13 3 0 0.0000(2)
Na6 U23 3 0 0.0004(2)
Na2 U11 1 0.0015(7) 0.0018(9)
Na2 U22 1 0.0082(8) 0.0088(11)
Na2 U33 1 0.0181(8) 0.0106(10)
Na2 U12 1 -0.0020(6) -0.0032(8)
Na2 U13 1 -0.0021(6) -0.0031(7)
Na2 U23 1 0.0115(6) 0.0072(8)
Na2 U11 2 0.0003(3) 0.0012(6)
Na2 U22 2 0.0000(3) 0.0025(7)
Na2 U33 2 0.0028(3) 0.0070(7)
Na2 U12 2 -0.0002(2) -0.0012(5)
Na2 U13 2 0.0000(2) -0.0013(5)
Na2 U23 2 0.0024(3) 0.0041(5)
C1a U11 1 -0.001307 0.000637
C1a U22 1 0.000304 0.000399
C1a U33 1 0.00045 0.000149
C1a U12 1 0.000047 0.000473
C1a U13 1 -0.000148 0.000936
C1a U23 1 -0.000062 0.000375
C1a U11 2 -0.000827 -0.001781
C1a U22 2 0.000215 0.000061
C1a U33 2 -0.000136 -0.000528
C1a U12 2 0.000226 -0.000709
C1a U13 2 0.000124 -0.000474
C1a U23 2 0.000506 -0.000042
C1a U11 3 0.000712 0.000293
C1a U22 3 0.000336 -0.000413
C1a U33 3 0.000254 -0.000375
C1a U12 3 0.000417 -0.000098
C1a U13 3 0.001072 0.00006
C1a U23 3 0.00039 0.000302
C2a U11 1 -0.000141 0.000119
C2a U22 1 0.000194 0.000547
C2a U33 1 0.000545 -0.000017
C2a U12 1 0.000446 0.00015
C2a U13 1 0.000388 0.000648
C2a U23 1 0.00044 0.000415
C2a U11 2 -0.000919 -0.000668
C2a U22 2 0.000873 -0.000083
C2a U33 2 -0.000995 -0.000345
C2a U12 2 0.000019 -0.000354
C2a U13 2 -0.000472 -0.000022
C2a U23 2 -0.000047 -0.000513
C2a U11 3 -0.000261 -0.000087
C2a U22 3 0.000074 -0.000321
C2a U33 3 -0.000021 -0.000201
C2a U12 3 0.000235 -0.000055
C2a U13 3 0.000534 -0.000066
C2a U23 3 0.00018 -0.0001
C3a U11 1 -0.000098 0.000162
C3a U22 1 0.000281 -0.000126
C3a U33 1 0.001234 -0.000292
C3a U12 1 -0.000261 0.000128
C3a U13 1 0.001248 0.000367
C3a U23 1 0.000116 0.000523
C3a U11 2 -0.00077 -0.001017
C3a U22 2 0.001234 0.000815
C3a U33 2 -0.002004 -0.000823
C3a U12 2 0.000132 0.000136
C3a U13 2 -0.000436 0.000486
C3a U23 2 -0.00056 -0.000885
C3a U11 3 -0.000144 -0.000079
C3a U22 3 -0.00041 -0.000592
C3a U33 3 -0.000453 0.000356
C3a U12 3 0.000171 -0.000228
C3a U13 3 0.000008 -0.000077
C3a U23 3 0.000368 -0.000543
C4a U11 1 -0.001509 0.000525
C4a U22 1 0.002027 -0.000006
C4a U33 1 0.00163 -0.000111
C4a U12 1 -0.000635 -0.000084
C4a U13 1 0.001107 0.000692
C4a U23 1 -0.000261 0.000067
C4a U11 2 0.000054 -0.002334
C4a U22 2 0.001713 0.001474
C4a U33 2 -0.001885 -0.001767
C4a U12 2 0.000462 0.00029
C4a U13 2 -0.000277 0.000834
C4a U23 2 -0.000801 -0.000456
C4a U11 3 0.000568 0.000955
C4a U22 3 0.000091 -0.001228
C4a U33 3 -0.000839 0.000447
C4a U12 3 0.000104 -0.000344
C4a U13 3 0.000239 -0.00042
C4a U23 3 0.000674 -0.000804
C5a U11 1 -0.002499 0.000586
C5a U22 1 0.00238 0.000493
C5a U33 1 0.000945 0.000221
C5a U12 1 -0.001131 0.000145
C5a U13 1 0.000319 0.000919
C5a U23 1 0.000291 -0.000356
C5a U11 2 0.000992 -0.003229
C5a U22 2 0.001686 -0.000105
C5a U33 2 -0.001293 -0.001598
C5a U12 2 0.001009 -0.000132
C5a U13 2 0.000243 0.000756
C5a U23 2 -0.000449 0.000412
C5a U11 3 0.000776 0.002245
C5a U22 3 0.001143 -0.000757
C5a U33 3 -0.000317 0.000079
C5a U12 3 0.000126 0.000131
C5a U13 3 0.000751 -0.000123
C5a U23 3 0.000255 -0.0006
C6a U11 1 -0.002327 0.000738
C6a U22 1 0.0008 0.00013
C6a U33 1 0.000471 0.00028
C6a U12 1 -0.00119 0.000675
C6a U13 1 -0.00009 0.000931
C6a U23 1 0.000102 -0.000064
C6a U11 2 0.000296 -0.003195
C6a U22 2 0.000145 -0.000834
C6a U33 2 -0.000486 -0.000776
C6a U12 2 0.000859 -0.000719
C6a U13 2 0.000766 -0.000008
C6a U23 2 0.000461 0.000505
C6a U11 3 0.001294 0.001766
C6a U22 3 0.001107 -0.000494
C6a U33 3 0.000254 -0.000247
C6a U12 3 0.000533 0.000275
C6a U13 3 0.001033 0.000331
C6a U23 3 0.000051 0.000274
H1c3a U11 1 0.000954 -0.000319
H1c3a U22 1 -0.004145 -0.001634
H1c3a U33 1 0.001667 -0.000671
H1c3a U12 1 -0.000261 0.000412
H1c3a U13 1 0.001936 -0.000052
H1c3a U23 1 0.000125 0.001168
H1c3a U11 2 -0.000779 -0.000315
H1c3a U22 2 0.00078 0.000091
H1c3a U33 2 -0.002413 -0.000783
H1c3a U12 2 -0.000013 0.00033
H1c3a U13 2 -0.000654 0.000673
H1c3a U23 2 -0.000924 -0.001329
H1c3a U11 3 -0.000697 -0.000284
H1c3a U22 3 0.009899 -0.001782
H1c3a U33 3 -0.000487 0.000736
H1c3a U12 3 -0.000755 0.000041
H1c3a U13 3 -0.000252 0.000061
H1c3a U23 3 -0.00071 -0.000483
H1c4a U11 1 -0.001639 0.000449
H1c4a U22 1 -0.000194 -0.002057
H1c4a U33 1 0.002604 -0.000236
H1c4a U12 1 -0.000441 -0.000125
H1c4a U13 1 0.001592 0.000711
H1c4a U23 1 -0.000936 0.000299
H1c4a U11 2 0.000451 -0.002435
H1c4a U22 2 0.002115 0.001977
H1c4a U33 2 -0.001813 -0.002607
H1c4a U12 2 0.000371 0.000671
H1c4a U13 2 -0.00065 0.001175
H1c4a U23 2 -0.001458 -0.000752
H1c4a U11 3 0.000486 0.001253
H1c4a U22 3 0.009357 0.004361
H1c4a U33 3 -0.001561 0.000829
H1c4a U12 3 -0.00087 -0.001144
H1c4a U13 3 0.000312 -0.000736
H1c4a U23 3 0.000286 -0.001695
H1c5a U11 1 -0.003131 0.000335
H1c5a U22 1 0.000562 -0.000949
H1c5a U33 1 0.001079 0.000325
H1c5a U12 1 -0.001332 0.000211
H1c5a U13 1 0.000122 0.001009
H1c5a U23 1 0.000657 -0.000447
H1c5a U11 2 0.002441 -0.003568
H1c5a U22 2 0.003138 -0.001308
H1c5a U33 2 -0.001024 -0.002192
H1c5a U12 2 0.001539 0.000047
H1c5a U13 2 0.000096 0.00119
H1c5a U23 2 -0.00112 0.000862
H1c5a U11 3 0.000033 0.003591
H1c5a U22 3 0.009884 0.007481
H1c5a U33 3 -0.000442 0.000231
H1c5a U12 3 -0.001065 -0.000361
H1c5a U13 3 0.001151 -0.000069
H1c5a U23 3 -0.00044 -0.001889
H1c6a U11 1 -0.002758 0.00069
H1c6a U22 1 -0.003068 -0.001728
H1c6a U33 1 0.000406 0.000312
H1c6a U12 1 -0.001875 0.00129
H1c6a U13 1 -0.000287 0.000927
H1c6a U23 1 0.000041 0.000184
H1c6a U11 2 0.001012 -0.003898
H1c6a U22 2 -0.000721 -0.00285
H1c6a U33 2 0.000137 -0.000675
H1c6a U12 2 0.001231 -0.001086
H1c6a U13 2 0.001366 -0.000119
H1c6a U23 2 0.000795 0.00101
H1c6a U11 3 0.001593 0.00279
H1c6a U22 3 0.012137 0.002449
H1c6a U33 3 0.000639 -0.000223
H1c6a U12 3 -0.000246 0.000567
H1c6a U13 3 0.001381 0.00077
H1c6a U23 3 -0.001289 0.000449
C1b U11 1 0.000425 0.000319
C1b U22 1 0.00061 0.001052
C1b U33 1 0.000028 0.002291
C1b U12 1 -0.000501 0.000227
C1b U13 1 0.000014 0.001783
C1b U23 1 -0.001029 -0.000271
C1b U11 2 -0.000446 -0.000252
C1b U22 2 -0.001047 0.00018
C1b U33 2 -0.002367 0.000368
C1b U12 2 0.000197 -0.000426
C1b U13 2 -0.000366 0.000093
C1b U23 2 -0.000461 0.000149
C1b U11 3 0.000802 -0.000087
C1b U22 3 -0.000558 0.000162
C1b U33 3 0.000917 -0.000662
C1b U12 3 0.000358 -0.000174
C1b U13 3 -0.000594 -0.001027
C1b U23 3 0.000403 -0.00041
C2b U11 1 0.000422 0.00057
C2b U22 1 0.000071 0.001293
C2b U33 1 0.001189 -0.000099
C2b U12 1 -0.00038 0.000929
C2b U13 1 0.000412 0.000471
C2b U23 1 -0.000525 0.000113
C2b U11 2 -0.000678 -0.000119
C2b U22 2 -0.001157 0.000089
C2b U33 2 -0.000358 0.00063
C2b U12 2 -0.000385 -0.000348
C2b U13 2 0.000559 -0.000339
C2b U23 2 -0.000893 0.000116
C2b U11 3 0.000599 -0.000363
C2b U22 3 0.000022 -0.000054
C2b U33 3 0.000724 -0.000681
C2b U12 3 0.000135 -0.000241
C2b U13 3 0.000312 0.000063
C2b U23 3 0.000102 -0.000812
C3b U11 1 0.001139 -0.000043
C3b U22 1 0.000266 0.001978
C3b U33 1 0.002177 0.001291
C3b U12 1 -0.000988 0.001076
C3b U13 1 0.001206 0.001194
C3b U23 1 -0.000378 -0.000407
C3b U11 2 0.000291 -0.000389
C3b U22 2 -0.00213 -0.000549
C3b U33 2 -0.000749 0.001262
C3b U12 2 -0.000375 -0.000728
C3b U13 2 0.000757 0.000194
C3b U23 2 -0.000777 -0.000371
C3b U11 3 0.001811 0.001294
C3b U22 3 0.000201 -0.000818
C3b U33 3 0.000524 -0.001374
C3b U12 3 0.000759 -0.000165
C3b U13 3 0.000541 0.000137
C3b U23 3 0.000426 -0.000913
C4b U11 1 0.001765 0.003991
C4b U22 1 0.000188 0.002461
C4b U33 1 0.001581 0.000427
C4b U12 1 -0.001725 0.001272
C4b U13 1 0.00121 0.002001
C4b U23 1 -0.000102 -0.000186
C4b U11 2 -0.001172 -0.000096
C4b U22 2 -0.001427 -0.001939
C4b U33 2 -0.000704 0.000769
C4b U12 2 -0.000275 -0.00108
C4b U13 2 0.000373 0.000834
C4b U23 2 -0.000924 -0.000005
C4b U11 3 0.001528 0.002377
C4b U22 3 0.000626 -0.000022
C4b U33 3 0.000741 -0.000254
C4b U12 3 0.000821 0.000762
C4b U13 3 0.000328 -0.000406
C4b U23 3 -0.000046 -0.000594
C5b U11 1 0.001574 0.004654
C5b U22 1 0.001471 0.002431
C5b U33 1 0.000136 0.00111
C5b U12 1 -0.001339 0.001921
C5b U13 1 0.001129 -0.001421
C5b U23 1 0.000009 -0.000859
C5b U11 2 -0.001467 -0.000192
C5b U22 2 -0.001028 -0.000712
C5b U33 2 -0.001593 -0.000201
C5b U12 2 -0.000927 -0.000533
C5b U13 2 0.001876 0.001151
C5b U23 2 -0.000524 0.000865
C5b U11 3 0.001039 0.002535
C5b U22 3 0.000481 0.000311
C5b U33 3 0.000788 0.000218
C5b U12 3 -0.000136 0.00049
C5b U13 3 -0.000182 -0.000156
C5b U23 3 0.000023 -0.000459
C6b U11 1 0.00133 0.00037
C6b U22 1 0.002176 0.001708
C6b U33 1 -0.000935 0.004495
C6b U12 1 -0.000522 0.000959
C6b U13 1 0.000146 -0.000931
C6b U23 1 -0.000738 -0.001577
C6b U11 2 0.000304 -0.000178
C6b U22 2 -0.001487 0.000559
C6b U33 2 -0.003851 -0.000513
C6b U12 2 -0.000312 0.000073
C6b U13 2 0.001273 0.000356
C6b U23 2 0.000316 0.000619
C6b U11 3 0.001219 0.002005
C6b U22 3 -0.000256 -0.00053
C6b U33 3 0.001237 -0.000866
C6b U12 3 0.000014 0.00009
C6b U13 3 -0.000304 -0.000796
C6b U23 3 0.000701 -0.000141
H1c3b U11 1 0.001084 -0.000128
H1c3b U22 1 0.006056 0.005869
H1c3b U33 1 0.003712 0.00515
H1c3b U12 1 -0.000738 0.001439
H1c3b U13 1 0.001667 0.001471
H1c3b U23 1 0.000183 -0.000792
H1c3b U11 2 0.000242 -0.000445
H1c3b U22 2 -0.004367 0.000347
H1c3b U33 2 -0.002216 0.002463
H1c3b U12 2 -0.000662 -0.000858
H1c3b U13 2 0.000802 0.000086
H1c3b U23 2 -0.000538 -0.001359
H1c3b U11 3 0.001915 0.001012
H1c3b U22 3 -0.00259 0.000571
H1c3b U33 3 -0.000361 -0.003357
H1c3b U12 3 0.000726 -0.000268
H1c3b U13 3 0.001047 0.000404
H1c3b U23 3 0.000913 -0.001108
H1c4b U11 1 0.001315 0.00907
H1c4b U22 1 0.003915 0.008174
H1c4b U33 1 0.00202 0.002047
H1c4b U12 1 -0.002422 0.001473
H1c4b U13 1 0.00116 0.004898
H1c4b U23 1 0.000627 0.000606
H1c4b U11 2 -0.003565 -0.000569
H1c4b U22 2 -0.002445 -0.003907
H1c4b U33 2 -0.001423 0.000883
H1c4b U12 2 0.000044 -0.001901
H1c4b U13 2 -0.001038 0.000886
H1c4b U23 2 -0.000986 -0.000668
H1c4b U11 3 0.001637 0.002146
H1c4b U22 3 -0.002712 -0.000001
H1c4b U33 3 0.000892 -0.000793
H1c4b U12 3 0.000801 0.001656
H1c4b U13 3 0.000821 -0.000909
H1c4b U23 3 -0.000549 -0.000495
H1c5b U11 1 0.000281 0.010576
H1c5b U22 1 0.005873 0.008771
H1c5b U33 1 -0.000386 0.002142
H1c5b U12 1 -0.001828 0.003431
H1c5b U13 1 0.002135 -0.003513
H1c5b U23 1 0.001151 -0.000507
H1c5b U11 2 -0.004204 -0.001406
H1c5b U22 2 -0.001908 -0.001317
H1c5b U33 2 -0.002125 -0.00089
H1c5b U12 2 -0.001848 -0.001189
H1c5b U13 2 0.002786 0.002324
H1c5b U23 2 -0.000602 0.001278
H1c5b U11 3 0.000955 0.002226
H1c5b U22 3 -0.00276 -0.000184
H1c5b U33 3 0.000768 0.000231
H1c5b U12 3 -0.001174 0.000228
H1c5b U13 3 -0.000712 0.000109
H1c5b U23 3 -0.0004 -0.000566
H1c6b U11 1 0.001389 0.000551
H1c6b U22 1 0.008353 0.006648
H1c6b U33 1 -0.002557 0.010552
H1c6b U12 1 -0.000026 0.001308
H1c6b U13 1 -0.000037 -0.00205
H1c6b U23 1 -0.000279 -0.002654
H1c6b U11 2 0.000265 -0.000109
H1c6b U22 2 -0.003618 0.00132
H1c6b U33 2 -0.007524 -0.001625
H1c6b U12 2 -0.000583 0.000387
H1c6b U13 2 0.001665 0.000449
H1c6b U23 2 0.001529 0.000624
H1c6b U11 3 0.000938 0.002169
H1c6b U22 3 -0.00371 -0.00093
H1c6b U33 3 0.002029 -0.002517
H1c6b U12 3 -0.000496 -0.000004
H1c6b U13 3 -0.000414 -0.001098
H1c6b U23 3 0.001229 0.000552

loop_
_atom_type_symbol
_atom_type_scat_dispersion_real
_atom_type_scat_dispersion_imag
_atom_type_scat_source
C 0.0015 0.0009 'International Tables Vol C tables 4.2.6.8 and 6.1.1.1'
H 0.0000 0.0000 'International Tables Vol C tables 4.2.6.8 and 6.1.1.1'
N 0.0030 0.0019 'International Tables Vol C tables 4.2.6.8 and 6.1.1.1'
Na 0.0218 0.0150 'International Tables Vol C tables 4.2.6.8 and 6.1.1.1'
O 0.0056 0.0036 'International Tables Vol C tables 4.2.6.8 and 6.1.1.1'
S 0.0826 0.0763 'International Tables Vol C tables 4.2.6.8 and 6.1.1.1'

loop_
_cell_wave_vector_seq_id
_cell_wave_vector_x
_cell_wave_vector_y
_cell_wave_vector_z
1 0.000000 0.750000 0.000000

_cod_database_fobs_code 2108567
